data_4135450
loop_
_publ_author_name
'Bhowal, Rohit'
'Balaraman, Anina Anju'
'Ghosh, Manasi'
'Dutta, Soma'
'Dey, Krishna Kishor'
'Chopra, Deepak'

_publ_section_title
;
 Probing Atomistic Behavior To Unravel Dielectric Phenomena in Charge
 Transfer Cocrystals
;
_journal_name_full 'Journal of the American Chemical Society'
_journal_paper_doi 10.1021/jacs.0c11459
_journal_year 2020
_chemical_formula_moiety '2(C8 H10 N), 0.634(C7 H2 O3), 0.366(C5 H3 N O2)'
_chemical_formula_sum 'C22.27 H22.36 N2.37 O2.63'
_chemical_formula_weight 365.30
_space_group_crystal_system triclinic
_space_group_IT_number 2
_space_group_name_Hall '-P 1'
_space_group_name_H-M_alt 'P -1'
_atom_sites_solution_hydrogens mixed
_audit_creation_date 2020-10-21
_audit_creation_method
;
Olex2 1.3
(compiled 2020.02.04 svn.rd84adfe8 for OlexSys, GUI svn.r6032)
;
_cell_angle_alpha 88.841(19)
_cell_angle_beta 78.90(2)
_cell_angle_gamma 72.015(18)
_cell_formula_units_Z 2
_cell_length_a 7.1207(19)
_cell_length_b 11.372(3)
_cell_length_c 12.809(4)
_cell_measurement_reflns_used 533
_cell_measurement_temperature 298.0
_cell_measurement_theta_max 12.47
_cell_measurement_theta_min 2.43
_cell_volume 967.2(5)
_computing_cell_refinement 'SAINT v8.37A (Bruker, 2015)'
_computing_data_reduction 'SAINT v8.37A (Bruker, 2015)'
_computing_molecular_graphics 'Olex2 1.3 (Dolomanov et al., 2009)'
_computing_publication_material 'Olex2 1.3 (Dolomanov et al., 2009)'
_computing_structure_refinement 'XL  (Sheldrick, 2008)'
_computing_structure_solution 'SHELXT 2014/5 (Sheldrick, 2014)'
_diffrn_ambient_temperature 298.0
_diffrn_measured_fraction_theta_full 0.992
_diffrn_measured_fraction_theta_max 0.961
_diffrn_measurement_device_type 'Bruker APEX-II CCD'
_diffrn_measurement_method '\f and \w scans'
_diffrn_radiation_type MoK\a
_diffrn_radiation_wavelength 0.71073
_diffrn_reflns_av_R_equivalents 0.1703
_diffrn_reflns_av_unetI/netI 0.3871
_diffrn_reflns_Laue_measured_fraction_full 0.992
_diffrn_reflns_Laue_measured_fraction_max 0.961
_diffrn_reflns_limit_h_max 10
_diffrn_reflns_limit_h_min -9
_diffrn_reflns_limit_k_max 15
_diffrn_reflns_limit_k_min -16
_diffrn_reflns_limit_l_max 18
_diffrn_reflns_limit_l_min -18
_diffrn_reflns_number 15192
_diffrn_reflns_point_group_measured_fraction_full 0.992
_diffrn_reflns_point_group_measured_fraction_max 0.961
_diffrn_reflns_theta_full 25.242
_diffrn_reflns_theta_max 30.064
_diffrn_reflns_theta_min 1.622
_diffrn_source_current 30.0
_diffrn_source_power 1.5
_diffrn_source_voltage 50.0
_diffrn_standards_number 0
_exptl_absorpt_coefficient_mu 0.083
_exptl_absorpt_correction_T_max 0.7460
_exptl_absorpt_correction_T_min 0.6085
_exptl_absorpt_correction_type multi-scan
_exptl_absorpt_process_details
;
SADABS-2014/5 (Bruker,2014/5) was used for absorption correction.
wR2(int) was 0.0972 before and 0.0673 after correction.
The Ratio of minimum to maximum transmission is 0.8157.
The \l/2 correction factor is 0.00150.
;
_exptl_crystal_colour 'clear dark green'
_exptl_crystal_colour_lustre clear
_exptl_crystal_colour_modifier dark
_exptl_crystal_colour_primary green
_exptl_crystal_density_diffrn 1.254
_exptl_crystal_description plate
_exptl_crystal_F_000 387
_exptl_crystal_size_max 0.11
_exptl_crystal_size_mid 0.05
_exptl_crystal_size_min 0.02
_refine_diff_density_max 0.306
_refine_diff_density_min -0.308
_refine_diff_density_rms 0.065
_refine_ls_extinction_coef 0.046(13)
_refine_ls_extinction_expression Fc^*^=kFc[1+0.001xFc^2^\l^3^/sin(2\q)]^-1/4^
_refine_ls_extinction_method 'SHELXL-2018/3 (Sheldrick 2018)'
_refine_ls_goodness_of_fit_ref 0.918
_refine_ls_hydrogen_treatment mixed
_refine_ls_matrix_type full
_refine_ls_number_parameters 347
_refine_ls_number_reflns 5440
_refine_ls_number_restraints 606
_refine_ls_restrained_S_all 0.907
_refine_ls_R_factor_all 0.4451
_refine_ls_R_factor_gt 0.1299
_refine_ls_shift/su_max 0.000
_refine_ls_shift/su_mean 0.000
_refine_ls_structure_factor_coef Fsqd
_refine_ls_weighting_details 'w=1/[\s^2^(Fo^2^)+(0.1691P)^2^] where P=(Fo^2^+2Fc^2^)/3'
_refine_ls_weighting_scheme calc
_refine_ls_wR_factor_gt 0.3044
_refine_ls_wR_factor_ref 0.4723
_reflns_Friedel_coverage 0.000
_reflns_number_gt 1020
_reflns_number_total 5440
_reflns_threshold_expression 'I > 2\s(I)'
_cod_data_source_file CC4_300K.cif
_cod_data_source_block cc4_300k
_cod_database_code 4135450
_shelx_shelxl_version_number 2018/3
_shelx_space_group_comment
;
The symmetry employed for this shelxl refinement is uniquely defined
by the following loop, which should always be used as a source of
symmetry information in preference to the above space-group names.
They are only intended as comments.
;
_shelx_estimated_absorpt_t_max 0.998
_shelx_estimated_absorpt_t_min 0.991
_olex2_refinement_description
;
1. Fixed Uiso
 At 1.2 times of:
  All C(H) groups
 At 1.5 times of:
  All C(H,H,H) groups
2. Restrained distances
 N2-H2A
 0.87 with sigma of 0.01
 N2-H2B
 0.87 with sigma of 0.01
 N3-H3B
 0.87 with sigma of 0.01
 N3-H3A
 0.87 with sigma of 0.01
 C6-C7
 1.48 with sigma of 0.01
 C10-C11
 1.4 with sigma of 0.01
 C11-C12
 1.4 with sigma of 0.01
 C12-C7
 1.4 with sigma of 0.01
 C7-C8
 1.4 with sigma of 0.01
 C6-O5
 1.205 with sigma of 0.01
 C6-O4
 1.4 with sigma of 0.01
 O4-C5
 1.4 with sigma of 0.01
 C5-O3
 1.205 with sigma of 0.01
 C9-C4
 1.4 with sigma of 0.01
 C4-C3
 1.4 with sigma of 0.01
 C3-C2
 1.4 with sigma of 0.01
 C2-C1
 1.4 with sigma of 0.01
 C1-N1
 1.48 with sigma of 0.01
 N1-O1
 1.225 with sigma of 0.01
 N1-O2
 1.239 with sigma of 0.01
 C10_$1-C5
 1.5 with sigma of 0.01
3. Uiso/Uaniso restraints and constraints
All non-hydrogen atoms have similar U: within 2A with sigma of 0.01 and sigma
for terminal atoms of 0.02 within 2A
4. Rigid body (RIGU) restrains
 All non-hydrogen atoms
 with sigma for 1-2 distances of 0.01 and sigma for 1-3 distances of 0.02
5. Others
 Sof(C3)=Sof(H3)=Sof(C1)=Sof(C9)=Sof(C4)=Sof(H4)=Sof(O1)=Sof(O2)=Sof(C2)=
 Sof(H2)=Sof(N1)=1-FVAR(1)
 Sof(C10)=Sof(C11)=Sof(H11)=Sof(C12)=Sof(H12)=Sof(C7)=Sof(C8)=Sof(O4)=Sof(O5)=
 Sof(O3)=Sof(C6)=Sof(C5)=FVAR(1)
6.a Aromatic/amide H refined with riding coordinates:
 C17(H17), C19(H19), C27(H27), C25(H25), C11(H11), C12(H12), C3(H3), C4(H4),
 C2(H2)
6.b Idealised Me refined as rotating group:
 C13(H13A,H13B,H13C), C14(H14A,H14B,H14C), C22(H22A,H22B,H22C), C21(H21A,H21B,
 H21C)
;
_olex2_submission_special_instructions 'No special instructions were received'

loop_
_space_group_symop_operation_xyz
'x, y, z'
'-x, -y, -z'

loop_
_atom_site_label
_atom_site_type_symbol
_atom_site_fract_x
_atom_site_fract_y
_atom_site_fract_z
_atom_site_U_iso_or_equiv
_atom_site_adp_type
_atom_site_occupancy
_atom_site_site_symmetry_order
_atom_site_calc_flag
_atom_site_refinement_flags_posn
_atom_site_refinement_flags_adp
_atom_site_refinement_flags_occupancy
_atom_site_disorder_assembly
_atom_site_disorder_group
N2 N -0.0083(12) 0.7401(7) 0.8152(6) 0.104(2) Uani 1 1 d D U . . .
H2A H -0.013(11) 0.667(3) 0.801(6) 0.10(3) Uiso 1 1 d D . . . .
H3A H -0.512(8) 0.512(4) 0.738(3) 0.07(2) Uiso 1 1 d D . . . .
N3 N -0.5315(13) 0.5714(7) 0.7849(6) 0.096(2) Uani 1 1 d D U . . .
H2B H -0.054(9) 0.783(5) 0.875(3) 0.08(2) Uiso 1 1 d D . . . .
H3B H -0.646(5) 0.619(5) 0.821(5) 0.09(3) Uiso 1 1 d D . . . .
C15 C -0.0118(10) 0.8134(6) 0.7257(5) 0.0708(17) Uani 1 1 d . U . . .
C16 C 0.0167(10) 0.7615(6) 0.6258(6) 0.0743(18) Uani 1 1 d . U . . .
C17 C 0.0222(9) 0.8349(6) 0.5382(5) 0.0694(17) Uani 1 1 d . U . . .
H17 H 0.041756 0.798783 0.470820 0.083 Uiso 1 1 calc R U . . .
C18 C -0.0005(9) 0.9611(5) 0.5473(4) 0.0593(16) Uani 1 1 d . U . . .
C19 C -0.0285(9) 1.0103(6) 0.6501(5) 0.0693(18) Uani 1 1 d . U . . .
H19 H -0.047165 1.094292 0.659559 0.083 Uiso 1 1 calc R U . . .
C20 C -0.0292(10) 0.9381(6) 0.7388(5) 0.0729(18) Uani 1 1 d . U . . .
C23 C -0.3823(12) 0.5484(7) 0.8458(5) 0.0778(18) Uani 1 1 d . U . . .
C28 C -0.4107(12) 0.6236(7) 0.9354(5) 0.0812(19) Uani 1 1 d . U . . .
C27 C -0.2638(12) 0.6025(6) 0.9967(5) 0.0795(19) Uani 1 1 d . U . . .
H27 H -0.288948 0.651828 1.058023 0.095 Uiso 1 1 calc R U . . .
C26 C -0.0801(11) 0.5098(6) 0.9693(5) 0.0729(18) Uani 1 1 d . U . . .
C25 C -0.0574(12) 0.4377(6) 0.8768(5) 0.085(2) Uani 1 1 d . U . . .
H25 H 0.063594 0.374899 0.855071 0.102 Uiso 1 1 calc R U . . .
C24 C -0.2022(12) 0.4545(6) 0.8174(5) 0.0814(19) Uani 1 1 d . U . . .
C13 C 0.0434(13) 0.6263(6) 0.6083(6) 0.106(3) Uani 1 1 d . U . . .
H13A H -0.063816 0.604941 0.654089 0.159 Uiso 1 1 calc R U . . .
H13B H 0.170162 0.577494 0.624345 0.159 Uiso 1 1 calc R U . . .
H13C H 0.040955 0.610128 0.535412 0.159 Uiso 1 1 calc R U . . .
C14 C -0.0585(13) 0.9968(7) 0.8482(5) 0.111(3) Uani 1 1 d . U . . .
H14A H 0.049182 0.951652 0.882416 0.166 Uiso 1 1 calc R U . . .
H14B H -0.184671 0.994855 0.890092 0.166 Uiso 1 1 calc R U . . .
H14C H -0.058659 1.081015 0.841323 0.166 Uiso 1 1 calc R U . . .
C22 C -0.6076(11) 0.7295(7) 0.9715(6) 0.109(3) Uani 1 1 d . U . . .
H22A H -0.717870 0.696222 0.988721 0.164 Uiso 1 1 calc R U . . .
H22B H -0.629391 0.786018 0.915142 0.164 Uiso 1 1 calc R U . . .
H22C H -0.598562 0.772374 1.033231 0.164 Uiso 1 1 calc R U . . .
C21 C -0.1697(13) 0.3716(7) 0.7217(6) 0.119(3) Uani 1 1 d . U . . .
H21A H -0.198145 0.421070 0.661636 0.179 Uiso 1 1 calc R U . . .
H21B H -0.257808 0.321617 0.735697 0.179 Uiso 1 1 calc R U . . .
H21C H -0.032396 0.319077 0.706509 0.179 Uiso 1 1 calc R U . . .
C10 C 0.490(4) 1.0034(16) 0.6429(15) 0.108(4) Uani 0.634(9) 1 d D U P A 1
C11 C 0.497(3) 0.8824(15) 0.6700(14) 0.114(3) Uani 0.634(9) 1 d D U P A 1
H11 H 0.490047 0.859686 0.740457 0.137 Uiso 0.634(9) 1 calc R U P A 1
C12 C 0.516(3) 0.7961(16) 0.5894(12) 0.112(3) Uani 0.634(9) 1 d D U P A 1
H12 H 0.525160 0.714604 0.605281 0.134 Uiso 0.634(9) 1 calc R U P A 1
C7 C 0.520(3) 0.8332(15) 0.4861(11) 0.107(3) Uani 0.634(9) 1 d D U P A 1
C8 C 0.511(6) 0.956(2) 0.4642(19) 0.095(3) Uani 0.634(9) 1 d D U P A 1
O4 O 0.540(2) 0.8014(13) 0.2887(12) 0.165(4) Uani 0.634(9) 1 d D U P A 1
O5 O 0.532(2) 0.6544(13) 0.4303(14) 0.206(5) Uani 0.634(9) 1 d D U P A 1
O3 O 0.559(2) 0.9657(15) 0.1733(10) 0.196(5) Uani 0.634(9) 1 d D U P A 1
C6 C 0.534(3) 0.7529(15) 0.3916(12) 0.135(3) Uani 0.634(9) 1 d D U P A 1
C5 C 0.549(3) 0.9197(16) 0.2580(14) 0.165(5) Uani 0.634(9) 1 d D U P A 1
C3 C 0.505(6) 0.845(3) 0.642(2) 0.108(3) Uani 0.366(9) 1 d D U P A 2
H3 H 0.509694 0.795170 0.701047 0.130 Uiso 0.366(9) 1 calc R U P A 2
C1 C 0.551(5) 0.843(3) 0.440(2) 0.121(3) Uani 0.366(9) 1 d D U P A 2
C9 C 0.482(11) 1.033(4) 0.556(3) 0.098(4) Uani 0.366(9) 1 d D U P A 2
C4 C 0.473(7) 0.973(3) 0.653(3) 0.107(4) Uani 0.366(9) 1 d D U P A 2
H4 H 0.447422 1.013536 0.719135 0.128 Uiso 0.366(9) 1 calc R U P A 2
O1 O 0.591(4) 0.674(2) 0.347(2) 0.169(6) Uani 0.366(9) 1 d D U P A 2
O2 O 0.618(4) 0.835(3) 0.246(2) 0.186(6) Uani 0.366(9) 1 d D U P A 2
C2 C 0.528(6) 0.794(3) 0.540(2) 0.114(3) Uani 0.366(9) 1 d D U P A 2
H2 H 0.528827 0.712431 0.539161 0.137 Uiso 0.366(9) 1 calc R U P A 2
N1 N 0.607(5) 0.778(2) 0.331(2) 0.155(4) Uani 0.366(9) 1 d D U P A 2

loop_
_atom_site_aniso_label
_atom_site_aniso_U_11
_atom_site_aniso_U_22
_atom_site_aniso_U_33
_atom_site_aniso_U_23
_atom_site_aniso_U_13
_atom_site_aniso_U_12
N2 0.137(6) 0.093(6) 0.083(5) 0.024(5) -0.020(5) -0.039(5)
N3 0.113(6) 0.095(5) 0.082(5) -0.003(4) -0.030(5) -0.029(5)
C15 0.076(4) 0.071(4) 0.073(4) 0.021(3) -0.022(3) -0.030(3)
C16 0.090(4) 0.062(4) 0.080(4) 0.014(3) -0.032(3) -0.029(3)
C17 0.079(4) 0.059(3) 0.076(4) 0.004(3) -0.028(3) -0.022(3)
C18 0.063(4) 0.049(3) 0.067(4) -0.003(3) -0.017(3) -0.016(3)
C19 0.073(4) 0.056(3) 0.075(4) -0.001(3) -0.018(3) -0.012(3)
C20 0.073(4) 0.074(4) 0.068(4) 0.008(3) -0.014(3) -0.018(3)
C23 0.100(5) 0.077(4) 0.067(4) 0.019(3) -0.032(4) -0.036(4)
C28 0.098(5) 0.077(4) 0.070(4) 0.018(3) -0.012(4) -0.032(4)
C27 0.104(5) 0.072(4) 0.065(4) 0.011(3) -0.014(4) -0.034(4)
C26 0.098(5) 0.059(3) 0.066(4) 0.013(3) -0.019(3) -0.028(3)
C25 0.104(5) 0.063(4) 0.089(4) -0.005(3) -0.031(4) -0.022(4)
C24 0.106(5) 0.065(4) 0.082(4) -0.001(3) -0.035(4) -0.029(4)
C13 0.147(7) 0.072(5) 0.114(6) 0.023(4) -0.036(5) -0.050(5)
C14 0.150(7) 0.107(6) 0.063(5) 0.002(4) -0.015(4) -0.027(5)
C22 0.096(6) 0.116(6) 0.102(6) -0.011(5) -0.019(5) -0.012(5)
C21 0.136(7) 0.092(6) 0.130(7) -0.026(5) -0.055(6) -0.016(5)
C10 0.073(5) 0.125(7) 0.132(7) 0.018(6) -0.027(5) -0.035(6)
C11 0.080(5) 0.132(7) 0.133(7) 0.027(6) -0.025(5) -0.033(5)
C12 0.078(5) 0.128(6) 0.135(7) 0.025(6) -0.026(6) -0.038(4)
C7 0.073(5) 0.126(5) 0.128(7) 0.019(5) -0.025(5) -0.040(4)
C8 0.066(5) 0.114(6) 0.118(8) 0.022(6) -0.025(7) -0.041(6)
O4 0.128(7) 0.181(7) 0.177(8) -0.015(6) -0.021(6) -0.038(6)
O5 0.169(9) 0.177(9) 0.241(12) -0.002(9) -0.008(9) -0.028(8)
O3 0.168(9) 0.267(12) 0.152(10) 0.007(9) -0.040(8) -0.060(9)
C6 0.103(5) 0.142(6) 0.160(7) 0.007(6) -0.016(6) -0.045(5)
C5 0.121(8) 0.187(8) 0.172(9) 0.008(8) -0.020(8) -0.032(8)
C3 0.077(5) 0.123(6) 0.131(7) 0.023(6) -0.026(5) -0.038(5)
C1 0.086(5) 0.139(6) 0.142(7) 0.012(6) -0.025(6) -0.038(5)
C9 0.068(6) 0.113(7) 0.123(8) 0.024(7) -0.028(7) -0.035(6)
C4 0.073(6) 0.122(7) 0.130(7) 0.024(6) -0.026(6) -0.035(6)
O1 0.136(10) 0.177(10) 0.176(11) -0.001(10) -0.017(10) -0.032(9)
O2 0.157(11) 0.204(11) 0.182(11) 0.002(10) -0.005(10) -0.050(10)
C2 0.081(5) 0.131(6) 0.137(7) 0.017(6) -0.024(6) -0.040(5)
N1 0.120(7) 0.167(7) 0.168(8) -0.003(6) -0.024(7) -0.035(6)

loop_
_atom_type_symbol
_atom_type_description
_atom_type_scat_dispersion_real
_atom_type_scat_dispersion_imag
_atom_type_scat_source
C C 0.0033 0.0016 'International Tables Vol C Tables 4.2.6.8 and 6.1.1.4'
H H 0.0000 0.0000 'International Tables Vol C Tables 4.2.6.8 and 6.1.1.4'
N N 0.0061 0.0033 'International Tables Vol C Tables 4.2.6.8 and 6.1.1.4'
O O 0.0106 0.0060 'International Tables Vol C Tables 4.2.6.8 and 6.1.1.4'

loop_
_geom_angle_atom_site_label_1
_geom_angle_atom_site_label_2
_geom_angle_atom_site_label_3
_geom_angle
_geom_angle_site_symmetry_1
_geom_angle_site_symmetry_3
_geom_angle_publ_flag
H2A N2 H2B 128(7) . . ?
C15 N2 H2A 112(5) . . ?
C15 N2 H2B 113(4) . . ?
H3A N3 H3B 128(6) . . ?
C23 N3 H3A 113(4) . . ?
C23 N3 H3B 111(5) . . ?
C16 C15 N2 120.6(7) . . ?
C16 C15 C20 120.3(6) . . ?
C20 C15 N2 118.9(7) . . ?
C15 C16 C17 119.5(6) . . ?
C15 C16 C13 121.8(6) . . ?
C17 C16 C13 118.8(6) . . ?
C16 C17 H17 118.8 . . ?
C16 C17 C18 122.4(6) . . ?
C18 C17 H17 118.8 . . ?
C17 C18 C18 121.6(7) . 2_576 ?
C19 C18 C17 116.4(6) . . ?
C19 C18 C18 122.0(6) . 2_576 ?
C18 C19 H19 118.9 . . ?
C20 C19 C18 122.2(6) . . ?
C20 C19 H19 118.9 . . ?
C15 C20 C14 121.1(6) . . ?
C19 C20 C15 119.1(6) . . ?
C19 C20 C14 119.7(6) . . ?
C28 C23 N3 119.8(8) . . ?
C24 C23 N3 121.6(7) . . ?
C24 C23 C28 118.6(7) . . ?
C23 C28 C22 121.2(7) . . ?
C27 C28 C23 120.7(7) . . ?
C27 C28 C22 118.0(7) . . ?
C28 C27 H27 119.0 . . ?
C28 C27 C26 121.9(7) . . ?
C26 C27 H27 119.0 . . ?
C27 C26 C26 122.5(8) . 2_567 ?
C27 C26 C25 115.1(6) . . ?
C25 C26 C26 122.4(9) . 2_567 ?
C26 C25 H25 118.1 . . ?
C24 C25 C26 123.8(7) . . ?
C24 C25 H25 118.1 . . ?
C23 C24 C21 119.3(7) . . ?
C25 C24 C23 119.8(7) . . ?
C25 C24 C21 120.9(7) . . ?
C16 C13 H13A 109.5 . . ?
C16 C13 H13B 109.5 . . ?
C16 C13 H13C 109.5 . . ?
H13A C13 H13B 109.5 . . ?
H13A C13 H13C 109.5 . . ?
H13B C13 H13C 109.5 . . ?
C20 C14 H14A 109.5 . . ?
C20 C14 H14B 109.5 . . ?
C20 C14 H14C 109.5 . . ?
H14A C14 H14B 109.5 . . ?
H14A C14 H14C 109.5 . . ?
H14B C14 H14C 109.5 . . ?
C28 C22 H22A 109.5 . . ?
C28 C22 H22B 109.5 . . ?
C28 C22 H22C 109.5 . . ?
H22A C22 H22B 109.5 . . ?
H22A C22 H22C 109.5 . . ?
H22B C22 H22C 109.5 . . ?
C24 C21 H21A 109.5 . . ?
C24 C21 H21B 109.5 . . ?
C24 C21 H21C 109.5 . . ?
H21A C21 H21B 109.5 . . ?
H21A C21 H21C 109.5 . . ?
H21B C21 H21C 109.5 . . ?
C11 C10 C8 122.3(17) . 2_676 ?
C11 C10 C5 109.1(15) . 2_676 ?
C8 C10 C5 128.0(15) 2_676 2_676 ?
C10 C11 H11 120.5 . . ?
C12 C11 C10 118.9(18) . . ?
C12 C11 H11 120.5 . . ?
C11 C12 H12 120.3 . . ?
C7 C12 C11 119.3(15) . . ?
C7 C12 H12 120.3 . . ?
C12 C7 C8 119.0(15) . . ?
C12 C7 C6 125.7(14) . . ?
C8 C7 C6 115.3(16) . . ?
C7 C8 C10 119.6(19) . 2_676 ?
C8 C8 C10 114.7(19) 2_676 2_676 ?
C8 C8 C7 126(2) 2_676 . ?
C5 O4 C6 128.1(14) . . ?
O4 C6 C7 120.5(13) . . ?
O5 C6 C7 103.3(15) . . ?
O5 C6 O4 136.1(16) . . ?
O4 C5 C10 107.4(13) . 2_676 ?
O3 C5 C10 120.3(16) . 2_676 ?
O3 C5 O4 131.7(19) . . ?
C4 C3 H3 121.1 . . ?
C2 C3 H3 121.1 . . ?
C2 C3 C4 118(3) . . ?
C9 C1 C2 113(3) 2_676 . ?
C9 C1 N1 118(3) 2_676 . ?
C2 C1 N1 129(3) . . ?
C1 C9 C9 118(3) 2_676 2_676 ?
C1 C9 C4 118(4) 2_676 . ?
C4 C9 C9 124(4) . 2_676 ?
C3 C4 C9 114(3) . . ?
C3 C4 H4 122.8 . . ?
C9 C4 H4 122.8 . . ?
C3 C2 H2 113.8 . . ?
C1 C2 C3 132(3) . . ?
C1 C2 H2 113.8 . . ?
O1 N1 C1 106(3) . . ?
O1 N1 O2 130(3) . . ?
O2 N1 C1 122(3) . . ?

loop_
_geom_bond_atom_site_label_1
_geom_bond_atom_site_label_2
_geom_bond_distance
_geom_bond_site_symmetry_2
_geom_bond_publ_flag
N2 H2A 0.869(10) . ?
N2 H2B 0.869(10) . ?
N2 C15 1.404(9) . ?
N3 H3A 0.872(10) . ?
N3 H3B 0.873(10) . ?
N3 C23 1.395(9) . ?
C15 C16 1.372(9) . ?
C15 C20 1.395(9) . ?
C16 C17 1.387(8) . ?
C16 C13 1.507(9) . ?
C17 H17 0.9300 . ?
C17 C18 1.399(8) . ?
C18 C18 1.486(11) 2_576 ?
C18 C19 1.395(8) . ?
C19 H19 0.9300 . ?
C19 C20 1.388(8) . ?
C20 C14 1.514(9) . ?
C23 C28 1.391(9) . ?
C23 C24 1.381(9) . ?
C28 C27 1.386(9) . ?
C28 C22 1.536(9) . ?
C27 H27 0.9300 . ?
C27 C26 1.390(9) . ?
C26 C26 1.467(13) 2_567 ?
C26 C25 1.409(9) . ?
C25 H25 0.9300 . ?
C25 C24 1.361(9) . ?
C24 C21 1.499(9) . ?
C13 H13A 0.9600 . ?
C13 H13B 0.9600 . ?
C13 H13C 0.9600 . ?
C14 H14A 0.9600 . ?
C14 H14B 0.9600 . ?
C14 H14C 0.9600 . ?
C22 H22A 0.9600 . ?
C22 H22B 0.9600 . ?
C22 H22C 0.9600 . ?
C21 H21A 0.9600 . ?
C21 H21B 0.9600 . ?
C21 H21C 0.9600 . ?
C10 C11 1.400(9) . ?
C10 C8 1.44(2) 2_676 ?
C10 C5 1.487(10) 2_676 ?
C11 H11 0.9300 . ?
C11 C12 1.398(9) . ?
C12 H12 0.9300 . ?
C12 C7 1.378(9) . ?
C7 C8 1.403(10) . ?
C7 C6 1.499(9) . ?
C8 C8 1.33(5) 2_676 ?
O4 C6 1.417(9) . ?
O4 C5 1.410(10) . ?
O5 C6 1.219(9) . ?
O3 C5 1.194(9) . ?
C3 H3 0.9300 . ?
C3 C4 1.407(10) . ?
C3 C2 1.398(10) . ?
C1 C9 1.35(4) 2_676 ?
C1 C2 1.389(10) . ?
C1 N1 1.511(10) . ?
C9 C9 1.58(10) 2_676 ?
C9 C4 1.411(10) . ?
C4 H4 0.9300 . ?
O1 N1 1.228(10) . ?
O2 N1 1.267(10) . ?
C2 H2 0.9300 . ?

loop_
_geom_torsion_atom_site_label_1
_geom_torsion_atom_site_label_2
_geom_torsion_atom_site_label_3
_geom_torsion_atom_site_label_4
_geom_torsion
_geom_torsion_site_symmetry_1
_geom_torsion_site_symmetry_2
_geom_torsion_site_symmetry_3
_geom_torsion_site_symmetry_4
_geom_torsion_publ_flag
N2 C15 C16 C17 -176.9(6) . . . . ?
N2 C15 C16 C13 2.8(11) . . . . ?
N2 C15 C20 C19 178.7(6) . . . . ?
N2 C15 C20 C14 -4.2(10) . . . . ?
N3 C23 C28 C27 -179.7(6) . . . . ?
N3 C23 C28 C22 2.3(10) . . . . ?
N3 C23 C24 C25 177.7(7) . . . . ?
N3 C23 C24 C21 -2.8(10) . . . . ?
C15 C16 C17 C18 -0.1(10) . . . . ?
C16 C15 C20 C19 3.5(10) . . . . ?
C16 C15 C20 C14 -179.3(7) . . . . ?
C16 C17 C18 C18 -178.4(7) . . . 2_576 ?
C16 C17 C18 C19 0.3(9) . . . . ?
C17 C18 C19 C20 1.4(9) . . . . ?
C18 C18 C19 C20 -179.9(7) 2_576 . . . ?
C18 C19 C20 C15 -3.3(9) . . . . ?
C18 C19 C20 C14 179.5(6) . . . . ?
C20 C15 C16 C17 -1.9(10) . . . . ?
C20 C15 C16 C13 177.8(6) . . . . ?
C23 C28 C27 C26 2.8(10) . . . . ?
C28 C23 C24 C25 -0.1(10) . . . . ?
C28 C23 C24 C21 179.4(6) . . . . ?
C28 C27 C26 C26 177.2(7) . . . 2_567 ?
C28 C27 C26 C25 -1.6(9) . . . . ?
C27 C26 C25 C24 -0.5(10) . . . . ?
C26 C26 C25 C24 -179.2(7) 2_567 . . . ?
C26 C25 C24 C23 1.3(11) . . . . ?
C26 C25 C24 C21 -178.2(6) . . . . ?
C24 C23 C28 C27 -1.9(10) . . . . ?
C24 C23 C28 C22 -179.9(6) . . . . ?
C13 C16 C17 C18 -179.8(6) . . . . ?
C22 C28 C27 C26 -179.1(6) . . . . ?
C10 C11 C12 C7 -2(2) . . . . ?
C11 C12 C7 C8 2(3) . . . . ?
C11 C12 C7 C6 -178.7(18) . . . . ?
C12 C7 C8 C10 -179(2) . . . 2_676 ?
C12 C7 C8 C8 -3(6) . . . 2_676 ?
C12 C7 C6 O4 -179.1(15) . . . . ?
C12 C7 C6 O5 3(2) . . . . ?
C8 C10 C11 C12 3(3) 2_676 . . . ?
C8 C7 C6 O4 0(3) . . . . ?
C8 C7 C6 O5 -177(2) . . . . ?
C6 C7 C8 C10 2(4) . . . 2_676 ?
C6 C7 C8 C8 177(5) . . . 2_676 ?
C6 O4 C5 C10 -11(3) . . . 2_676 ?
C6 O4 C5 O3 178(2) . . . . ?
C5 C10 C11 C12 174.8(18) 2_676 . . . ?
C5 O4 C6 C7 5(3) . . . . ?
C5 O4 C6 O5 -178(2) . . . . ?
C1 C9 C4 C3 179(5) 2_676 . . . ?
C9 C1 C2 C3 -10(6) 2_676 . . . ?
C9 C1 N1 O1 -167(4) 2_676 . . . ?
C9 C1 N1 O2 -2(6) 2_676 . . . ?
C9 C9 C4 C3 2(10) 2_676 . . . ?
C4 C3 C2 C1 9(5) . . . . ?
C2 C3 C4 C9 -4(5) . . . . ?
C2 C1 N1 O1 13(5) . . . . ?
C2 C1 N1 O2 178(3) . . . . ?
N1 C1 C2 C3 170(4) . . . . ?
